data_4106821
loop_
_publ_author_name
'Thomas L. Gianetti'
'Neil C. Tomson'
'John Arnold'
'Robert G. Bergman'

_publ_section_title
;
 Z-Selective, Catalytic Internal Alkyne Semihydrogenation under H2/CO
 Mixtures by a Niobium(III) Imido Complex
;
_journal_name_full 'Journal of the American Chemical Society'
_journal_page_first 14904
_journal_page_last 14907
_journal_paper_doi 10.1021/ja206016s
_journal_volume 133
_journal_year 2011
_chemical_formula_moiety 'C48 H60 N3 Nb O'
_chemical_formula_sum 'C48 H60 N3 Nb O'
_chemical_formula_weight 787.90
_chemical_name_common tlg-1-178
_chemical_name_systematic
;
 ?
;
_space_group_IT_number 14
_symmetry_cell_setting monoclinic
_symmetry_space_group_name_Hall '-P 2yn'
_symmetry_space_group_name_H-M 'P 1 21/n 1'
_atom_sites_solution_hydrogens geom
_atom_sites_solution_primary direct
_atom_sites_solution_secondary difmap
_audit_creation_method SHELXL-97
_cell_angle_alpha 90.00
_cell_angle_beta 98.388(7)
_cell_angle_gamma 90.00
_cell_formula_units_Z 4
_cell_length_a 15.246(5)
_cell_length_b 18.113(6)
_cell_length_c 15.847(5)
_cell_measurement_reflns_used 9942
_cell_measurement_temperature 158(2)
_cell_measurement_theta_max 25.37
_cell_measurement_theta_min 2.30
_cell_volume 4329(2)
_computing_cell_refinement 'Bruker APEX2v.2009.1'
_computing_data_collection 'Bruker APEX2v.2009.1'
_computing_data_reduction 'Bruker APEX2v.2009.1'
_computing_molecular_graphics ORTEP-32
_computing_publication_material WINGX
_computing_structure_refinement 'SHELXL-97 (Sheldrick, 2008)'
_computing_structure_solution SIR-2004
_diffrn_ambient_temperature 158(2)
_diffrn_detector_area_resol_mean 8.366
_diffrn_measured_fraction_theta_full 0.964
_diffrn_measured_fraction_theta_max 0.958
_diffrn_measurement_device_type 'Bruker APEX-I CCD'
_diffrn_measurement_method '\f and \w scans'
_diffrn_radiation_monochromator graphite
_diffrn_radiation_source 'fine-focus sealed tube'
_diffrn_radiation_type MoK\a
_diffrn_radiation_wavelength 0.71073
_diffrn_reflns_av_R_equivalents 0.0460
_diffrn_reflns_av_sigmaI/netI 0.0492
_diffrn_reflns_limit_h_max 14
_diffrn_reflns_limit_h_min -18
_diffrn_reflns_limit_k_max 21
_diffrn_reflns_limit_k_min -21
_diffrn_reflns_limit_l_max 13
_diffrn_reflns_limit_l_min -19
_diffrn_reflns_number 33201
_diffrn_reflns_theta_full 25.00
_diffrn_reflns_theta_max 25.38
_diffrn_reflns_theta_min 1.72
_exptl_absorpt_coefficient_mu 0.315
_exptl_absorpt_correction_T_max 0.9875
_exptl_absorpt_correction_T_min 0.8583
_exptl_absorpt_correction_type multi-scan
_exptl_absorpt_process_details SADABS
_exptl_crystal_colour yellow
_exptl_crystal_density_diffrn 1.209
_exptl_crystal_description plate
_exptl_crystal_F_000 1672
_exptl_crystal_size_max 0.15
_exptl_crystal_size_mid 0.10
_exptl_crystal_size_min 0.04
_refine_diff_density_max 0.323
_refine_diff_density_min -0.436
_refine_diff_density_rms 0.062
_refine_ls_extinction_method none
_refine_ls_goodness_of_fit_ref 1.047
_refine_ls_hydrogen_treatment constr
_refine_ls_matrix_type full
_refine_ls_number_parameters 491
_refine_ls_number_reflns 7628
_refine_ls_number_restraints 0
_refine_ls_restrained_S_all 1.047
_refine_ls_R_factor_all 0.0598
_refine_ls_R_factor_gt 0.0385
_refine_ls_shift/su_max 0.000
_refine_ls_shift/su_mean 0.000
_refine_ls_structure_factor_coef Fsqd
_refine_ls_weighting_details 'calc w=1/[\s^2^(Fo^2^)+(0.0285P)^2^+2.6471P] where P=(Fo^2^+2Fc^2^)/3'
_refine_ls_weighting_scheme calc
_refine_ls_wR_factor_gt 0.0748
_refine_ls_wR_factor_ref 0.0837
_reflns_number_gt 5927
_reflns_number_total 7628
_reflns_threshold_expression >2sigma(I)
_cod_data_source_file ja206016s_si_001.cif
_cod_data_source_block shelxl
_cod_original_cell_volume 4329(3)
_cod_database_code 4106821

loop_
_symmetry_equiv_pos_as_xyz
'x, y, z'
'-x+1/2, y+1/2, -z+1/2'
'-x, -y, -z'
'x-1/2, -y-1/2, z-1/2'

loop_
_atom_site_label
_atom_site_type_symbol
_atom_site_fract_x
_atom_site_fract_y
_atom_site_fract_z
_atom_site_U_iso_or_equiv
_atom_site_adp_type
_atom_site_occupancy
_atom_site_symmetry_multiplicity
_atom_site_calc_flag
_atom_site_refinement_flags
C1 C 0.13728(17) 0.36188(15) -0.1902(2) 0.0334(7) Uani 1 1 d .
H1A H 0.1479 0.4097 -0.1617 0.050 Uiso 1 1 calc R
H1B H 0.0734 0.3546 -0.2067 0.050 Uiso 1 1 calc R
H1C H 0.1666 0.3608 -0.2413 0.050 Uiso 1 1 calc R
C2 C 0.17435(15) 0.30067(14) -0.12984(18) 0.0227(6) Uani 1 1 d .
C3 C 0.11904(16) 0.23962(14) -0.12597(18) 0.0255(6) Uani 1 1 d .
H3 H 0.0584 0.2469 -0.1484 0.031 Uiso 1 1 calc R
C4 C 0.14111(16) 0.16919(14) -0.09347(18) 0.0243(6) Uani 1 1 d .
C5 C 0.07725(18) 0.10856(15) -0.1307(2) 0.0355(8) Uani 1 1 d .
H5A H 0.0957 0.0896 -0.1833 0.053 Uiso 1 1 calc R
H5B H 0.0172 0.1288 -0.1433 0.053 Uiso 1 1 calc R
H5C H 0.0779 0.0683 -0.0893 0.053 Uiso 1 1 calc R
C6 C 0.51238(15) 0.27963(14) 0.05212(19) 0.0241(6) Uani 1 1 d .
C7 C 0.53601(16) 0.33916(14) -0.00899(19) 0.0296(7) Uani 1 1 d .
H7A H 0.5210 0.3218 -0.0679 0.044 Uiso 1 1 calc R
H7B H 0.5997 0.3497 0.0029 0.044 Uiso 1 1 calc R
H7C H 0.5025 0.3842 -0.0012 0.044 Uiso 1 1 calc R
C8 C 0.56192(17) 0.20798(15) 0.0386(2) 0.0369(8) Uani 1 1 d .
H8A H 0.5469 0.1703 0.0785 0.055 Uiso 1 1 calc R
H8B H 0.6259 0.2171 0.0487 0.055 Uiso 1 1 calc R
H8C H 0.5446 0.1907 -0.0201 0.055 Uiso 1 1 calc R
C9 C 0.53661(18) 0.30605(18) 0.1444(2) 0.0397(8) Uani 1 1 d .
H9A H 0.5026 0.3506 0.1531 0.060 Uiso 1 1 calc R
H9B H 0.6001 0.3172 0.1557 0.060 Uiso 1 1 calc R
H9C H 0.5226 0.2672 0.1834 0.060 Uiso 1 1 calc R
C10 C 0.31418(15) 0.35954(14) -0.11879(18) 0.0228(6) Uani 1 1 d .
C11 C 0.35825(17) 0.33815(14) -0.18656(19) 0.0275(7) Uani 1 1 d .
C12 C 0.41368(17) 0.38967(16) -0.2178(2) 0.0329(7) Uani 1 1 d .
H12 H 0.4432 0.3765 -0.2645 0.040 Uiso 1 1 calc R
C13 C 0.42663(18) 0.45925(15) -0.1826(2) 0.0337(7) Uani 1 1 d .
H13 H 0.4651 0.4933 -0.2043 0.040 Uiso 1 1 calc R
C14 C 0.38333(17) 0.47851(15) -0.1162(2) 0.0307(7) Uani 1 1 d .
H14 H 0.3924 0.5264 -0.0921 0.037 Uiso 1 1 calc R
C15 C 0.32611(16) 0.42988(14) -0.08249(19) 0.0250(6) Uani 1 1 d .
C16 C 0.27995(17) 0.45524(14) -0.0093(2) 0.0295(7) Uani 1 1 d .
H16 H 0.2397 0.4145 0.0037 0.035 Uiso 1 1 calc R
C17 C 0.34596(19) 0.46956(16) 0.0714(2) 0.0390(8) Uani 1 1 d .
H17A H 0.3765 0.4235 0.0901 0.059 Uiso 1 1 calc R
H17B H 0.3141 0.4879 0.1166 0.059 Uiso 1 1 calc R
H17C H 0.3895 0.5064 0.0593 0.059 Uiso 1 1 calc R
C18 C 0.22245(19) 0.52409(16) -0.0321(2) 0.0430(9) Uani 1 1 d .
H18A H 0.2602 0.5653 -0.0446 0.064 Uiso 1 1 calc R
H18B H 0.1919 0.5372 0.0161 0.064 Uiso 1 1 calc R
H18C H 0.1786 0.5137 -0.0822 0.064 Uiso 1 1 calc R
C19 C 0.34901(18) 0.26208(16) -0.2279(2) 0.0332(7) Uani 1 1 d .
H19 H 0.3123 0.2309 -0.1944 0.040 Uiso 1 1 calc R
C20 C 0.4385(2) 0.22421(18) -0.2263(3) 0.0523(10) Uani 1 1 d .
H20A H 0.4763 0.2541 -0.2579 0.078 Uiso 1 1 calc R
H20B H 0.4298 0.1754 -0.2528 0.078 Uiso 1 1 calc R
H20C H 0.4671 0.2188 -0.1671 0.078 Uiso 1 1 calc R
C21 C 0.3016(2) 0.2657(2) -0.3196(2) 0.0591(10) Uani 1 1 d .
H21A H 0.2432 0.2886 -0.3204 0.089 Uiso 1 1 calc R
H21B H 0.2944 0.2157 -0.3432 0.089 Uiso 1 1 calc R
H21C H 0.3369 0.2953 -0.3541 0.089 Uiso 1 1 calc R
C22 C 0.22690(17) 0.07500(14) -0.01593(19) 0.0276(7) Uani 1 1 d .
C23 C 0.18459(18) 0.04566(15) 0.0496(2) 0.0338(7) Uani 1 1 d .
C24 C 0.1935(2) -0.03018(17) 0.0648(2) 0.0476(9) Uani 1 1 d .
H24 H 0.1645 -0.0519 0.1078 0.057 Uiso 1 1 calc R
C25 C 0.2429(3) -0.07377(18) 0.0194(3) 0.0636(12) Uani 1 1 d .
H25 H 0.2459 -0.1255 0.0294 0.076 Uiso 1 1 calc R
C26 C 0.2882(2) -0.04287(17) -0.0409(3) 0.0543(10) Uani 1 1 d .
H26 H 0.3243 -0.0734 -0.0703 0.065 Uiso 1 1 calc R
C27 C 0.28204(19) 0.03232(15) -0.0597(2) 0.0348(7) Uani 1 1 d .
C28 C 0.33410(19) 0.06477(16) -0.1254(2) 0.0357(8) Uani 1 1 d .
H28 H 0.3400 0.1189 -0.1136 0.043 Uiso 1 1 calc R
C29 C 0.4281(2) 0.0334(2) -0.1193(3) 0.0644(12) Uani 1 1 d .
H29A H 0.4581 0.0376 -0.0604 0.097 Uiso 1 1 calc R
H29B H 0.4613 0.0612 -0.1572 0.097 Uiso 1 1 calc R
H29C H 0.4251 -0.0187 -0.1363 0.097 Uiso 1 1 calc R
C30 C 0.2855(2) 0.0563(2) -0.2160(2) 0.0588(10) Uani 1 1 d .
H30A H 0.2692 0.0044 -0.2265 0.088 Uiso 1 1 calc R
H30B H 0.3244 0.0722 -0.2567 0.088 Uiso 1 1 calc R
H30C H 0.2319 0.0868 -0.2230 0.088 Uiso 1 1 calc R
C31 C 0.1337(2) 0.09280(17) 0.1052(2) 0.0393(8) Uani 1 1 d .
H31 H 0.1576 0.1441 0.1034 0.047 Uiso 1 1 calc R
C32 C 0.0343(3) 0.0977(3) 0.0741(3) 0.0887(16) Uani 1 1 d .
H32A H 0.0245 0.1183 0.0163 0.133 Uiso 1 1 calc R
H32B H 0.0065 0.1296 0.1124 0.133 Uiso 1 1 calc R
H32C H 0.0082 0.0482 0.0735 0.133 Uiso 1 1 calc R
C33 C 0.1476(3) 0.0695(2) 0.1980(2) 0.0636(11) Uani 1 1 d .
H33A H 0.1221 0.0203 0.2032 0.095 Uiso 1 1 calc R
H33B H 0.1185 0.1050 0.2316 0.095 Uiso 1 1 calc R
H33C H 0.2113 0.0682 0.2194 0.095 Uiso 1 1 calc R
C34 C 0.36340(17) 0.14392(15) 0.1000(2) 0.0307(7) Uani 1 1 d .
C35 C 0.27812(15) 0.25281(14) 0.15854(19) 0.0258(7) Uani 1 1 d .
C36 C 0.23114(16) 0.30072(14) 0.10941(18) 0.0247(6) Uani 1 1 d .
C37 C 0.16706(17) 0.35890(14) 0.1222(2) 0.0282(7) Uani 1 1 d .
C38 C 0.08919(18) 0.36645(17) 0.0657(2) 0.0391(8) Uani 1 1 d .
H38 H 0.0784 0.3350 0.0173 0.047 Uiso 1 1 calc R
C39 C 0.0268(2) 0.4192(2) 0.0788(3) 0.0559(11) Uani 1 1 d .
H39 H -0.0267 0.4234 0.0400 0.067 Uiso 1 1 calc R
C40 C 0.0422(2) 0.4653(2) 0.1476(3) 0.0650(12) Uani 1 1 d .
H40 H -0.0005 0.5016 0.1562 0.078 Uiso 1 1 calc R
C41 C 0.1194(2) 0.45928(19) 0.2045(3) 0.0615(11) Uani 1 1 d .
H41 H 0.1298 0.4916 0.2521 0.074 Uiso 1 1 calc R
C42 C 0.1815(2) 0.40630(16) 0.1924(2) 0.0422(8) Uani 1 1 d .
H42 H 0.2344 0.4021 0.2321 0.051 Uiso 1 1 calc R
C43 C 0.28883(17) 0.23427(15) 0.24952(19) 0.0299(7) Uani 1 1 d .
C44 C 0.3703(2) 0.21362(19) 0.2943(2) 0.0465(9) Uani 1 1 d .
H44 H 0.4200 0.2087 0.2649 0.056 Uiso 1 1 calc R
C45 C 0.3804(2) 0.2000(2) 0.3813(2) 0.0617(11) Uani 1 1 d .
H45 H 0.4369 0.1862 0.4106 0.074 Uiso 1 1 calc R
C46 C 0.3104(3) 0.2064(2) 0.4251(2) 0.0565(10) Uani 1 1 d .
H46 H 0.3179 0.1976 0.4848 0.068 Uiso 1 1 calc R
C47 C 0.2284(3) 0.22558(19) 0.3820(3) 0.0556(10) Uani 1 1 d .
H47 H 0.1790 0.2291 0.4120 0.067 Uiso 1 1 calc R
C48 C 0.2175(2) 0.23976(17) 0.2950(2) 0.0418(8) Uani 1 1 d .
H48 H 0.1608 0.2534 0.2662 0.050 Uiso 1 1 calc R
N1 N 0.21408(13) 0.15268(11) -0.03894(15) 0.0224(5) Uani 1 1 d .
N2 N 0.25557(13) 0.30567(11) -0.08671(14) 0.0210(5) Uani 1 1 d .
N3 N 0.41734(13) 0.26625(11) 0.03442(14) 0.0233(5) Uani 1 1 d .
O1 O 0.40159(13) 0.10060(11) 0.14224(15) 0.0470(6) Uani 1 1 d .
Nb1 Nb 0.303825(14) 0.237852(12) 0.028215(17) 0.01914(8) Uani 1 1 d .

loop_
_atom_site_aniso_label
_atom_site_aniso_U_11
_atom_site_aniso_U_22
_atom_site_aniso_U_33
_atom_site_aniso_U_23
_atom_site_aniso_U_13
_atom_site_aniso_U_12
C1 0.0314(14) 0.0295(15) 0.036(2) 0.0055(14) -0.0056(14) -0.0005(11)
C2 0.0238(12) 0.0259(14) 0.0185(17) 0.0003(12) 0.0027(12) 0.0033(10)
C3 0.0213(11) 0.0291(14) 0.0248(18) 0.0009(13) -0.0012(12) -0.0012(10)
C4 0.0264(13) 0.0258(14) 0.0212(18) -0.0030(12) 0.0048(12) -0.0040(10)
C5 0.0356(15) 0.0329(16) 0.036(2) -0.0025(14) -0.0025(14) -0.0096(12)
C6 0.0177(11) 0.0307(15) 0.0234(18) 0.0022(12) 0.0008(12) 0.0011(10)
C7 0.0250(13) 0.0333(15) 0.031(2) 0.0018(13) 0.0065(13) -0.0026(11)
C8 0.0236(13) 0.0359(16) 0.052(2) 0.0046(15) 0.0093(14) 0.0054(11)
C9 0.0303(14) 0.058(2) 0.029(2) 0.0003(16) -0.0002(14) -0.0030(13)
C10 0.0211(12) 0.0269(14) 0.0196(18) 0.0052(12) 0.0001(12) 0.0002(10)
C11 0.0286(13) 0.0304(15) 0.0227(19) 0.0021(13) 0.0012(13) -0.0015(11)
C12 0.0316(14) 0.0448(18) 0.023(2) 0.0062(14) 0.0077(14) -0.0013(12)
C13 0.0315(14) 0.0356(16) 0.034(2) 0.0122(14) 0.0034(14) -0.0076(12)
C14 0.0297(14) 0.0254(15) 0.036(2) 0.0069(13) -0.0001(14) -0.0029(11)
C15 0.0211(12) 0.0256(14) 0.0270(19) 0.0044(12) -0.0004(12) 0.0006(10)
C16 0.0298(13) 0.0242(14) 0.035(2) -0.0028(13) 0.0048(13) -0.0014(11)
C17 0.0398(16) 0.0398(18) 0.036(2) -0.0047(15) 0.0021(16) -0.0018(13)
C18 0.0381(16) 0.0367(17) 0.054(3) -0.0060(16) 0.0053(17) 0.0092(13)
C19 0.0382(14) 0.0379(16) 0.0254(19) -0.0037(14) 0.0107(14) -0.0052(13)
C20 0.0474(18) 0.046(2) 0.062(3) -0.0132(18) 0.0026(18) 0.0072(15)
C21 0.064(2) 0.065(2) 0.043(3) -0.015(2) -0.0104(19) 0.0034(19)
C22 0.0329(14) 0.0208(14) 0.029(2) -0.0010(12) 0.0034(14) -0.0019(11)
C23 0.0379(15) 0.0278(15) 0.035(2) 0.0016(14) 0.0041(15) -0.0062(12)
C24 0.066(2) 0.0339(18) 0.044(3) 0.0134(16) 0.0128(19) -0.0087(15)
C25 0.091(3) 0.0237(18) 0.079(3) 0.0083(19) 0.020(3) 0.0073(18)
C26 0.075(2) 0.0268(17) 0.064(3) 0.0003(17) 0.019(2) 0.0100(16)
C27 0.0456(16) 0.0248(15) 0.034(2) -0.0039(13) 0.0054(15) 0.0030(12)
C28 0.0446(16) 0.0296(16) 0.034(2) -0.0059(14) 0.0099(16) 0.0073(13)
C29 0.052(2) 0.068(3) 0.075(3) 0.007(2) 0.015(2) 0.0192(18)
C30 0.064(2) 0.077(3) 0.037(3) -0.008(2) 0.010(2) -0.0048(19)
C31 0.0458(17) 0.0380(17) 0.037(2) 0.0043(15) 0.0147(16) -0.0104(14)
C32 0.059(2) 0.166(5) 0.044(3) -0.002(3) 0.017(2) 0.024(3)
C33 0.076(3) 0.077(3) 0.038(3) -0.002(2) 0.011(2) 0.001(2)
C34 0.0281(13) 0.0315(16) 0.032(2) 0.0029(14) 0.0050(14) -0.0014(12)
C35 0.0216(11) 0.0309(16) 0.0248(18) -0.0030(12) 0.0033(12) -0.0011(10)
C36 0.0239(12) 0.0280(14) 0.0231(18) -0.0060(13) 0.0059(12) -0.0035(11)
C37 0.0281(13) 0.0290(15) 0.029(2) -0.0022(13) 0.0091(13) 0.0024(11)
C38 0.0331(15) 0.0453(18) 0.039(2) -0.0028(16) 0.0044(15) 0.0109(13)
C39 0.0380(17) 0.061(2) 0.068(3) -0.001(2) 0.0074(19) 0.0200(16)
C40 0.053(2) 0.050(2) 0.097(4) -0.006(2) 0.028(2) 0.0236(17)
C41 0.068(2) 0.050(2) 0.070(3) -0.029(2) 0.021(2) 0.0060(18)
C42 0.0399(16) 0.0432(19) 0.044(2) -0.0163(16) 0.0080(16) 0.0028(14)
C43 0.0314(13) 0.0359(15) 0.0225(18) -0.0003(14) 0.0050(13) -0.0049(12)
C44 0.0345(16) 0.079(2) 0.025(2) 0.0118(18) 0.0031(15) -0.0053(15)
C45 0.054(2) 0.100(3) 0.029(2) 0.021(2) -0.0020(19) -0.008(2)
C46 0.088(3) 0.061(2) 0.021(2) 0.0059(17) 0.008(2) -0.015(2)
C47 0.074(2) 0.061(2) 0.040(3) 0.0009(19) 0.035(2) -0.0066(19)
C48 0.0436(16) 0.055(2) 0.030(2) 0.0021(17) 0.0171(16) -0.0008(15)
N1 0.0269(11) 0.0195(11) 0.0211(15) -0.0005(10) 0.0049(10) 0.0009(8)
N2 0.0217(10) 0.0213(11) 0.0199(15) -0.0004(9) 0.0021(10) -0.0005(8)
N3 0.0231(10) 0.0266(11) 0.0201(14) 0.0040(10) 0.0030(10) 0.0028(9)
O1 0.0437(12) 0.0417(13) 0.0538(17) 0.0224(12) 0.0011(12) 0.0087(10)
Nb1 0.01851(10) 0.02019(12) 0.01857(15) 0.00008(11) 0.00226(9) 0.00103(9)

loop_
_atom_type_symbol
_atom_type_description
_atom_type_scat_dispersion_real
_atom_type_scat_dispersion_imag
_atom_type_scat_source
C C 0.0033 0.0016 'International Tables Vol C Tables 4.2.6.8 and 6.1.1.4'
H H 0.0000 0.0000 'International Tables Vol C Tables 4.2.6.8 and 6.1.1.4'
N N 0.0061 0.0033 'International Tables Vol C Tables 4.2.6.8 and 6.1.1.4'
O O 0.0106 0.0060 'International Tables Vol C Tables 4.2.6.8 and 6.1.1.4'
Nb Nb -2.0727 0.6215 'International Tables Vol C Tables 4.2.6.8 and 6.1.1.4'

loop_
_geom_angle_atom_site_label_1
_geom_angle_atom_site_label_2
_geom_angle_atom_site_label_3
_geom_angle
C2 C1 H1A 109.5
C2 C1 H1B 109.5
H1A C1 H1B 109.5
C2 C1 H1C 109.5
H1A C1 H1C 109.5
H1B C1 H1C 109.5
N2 C2 C3 123.7(2)
N2 C2 C1 120.5(2)
C3 C2 C1 115.7(2)
C2 C3 C4 128.6(2)
C2 C3 H3 115.7
C4 C3 H3 115.7
N1 C4 C3 125.0(2)
N1 C4 C5 120.7(2)
C3 C4 C5 114.1(2)
C4 C5 H5A 109.5
C4 C5 H5B 109.5
H5A C5 H5B 109.5
C4 C5 H5C 109.5
H5A C5 H5C 109.5
H5B C5 H5C 109.5
N3 C6 C7 108.4(2)
N3 C6 C9 109.3(2)
C7 C6 C9 109.8(2)
N3 C6 C8 109.2(2)
C7 C6 C8 110.0(2)
C9 C6 C8 110.1(2)
C6 C7 H7A 109.5
C6 C7 H7B 109.5
H7A C7 H7B 109.5
C6 C7 H7C 109.5
H7A C7 H7C 109.5
H7B C7 H7C 109.5
C6 C8 H8A 109.5
C6 C8 H8B 109.5
H8A C8 H8B 109.5
C6 C8 H8C 109.5
H8A C8 H8C 109.5
H8B C8 H8C 109.5
C6 C9 H9A 109.5
C6 C9 H9B 109.5
H9A C9 H9B 109.5
C6 C9 H9C 109.5
H9A C9 H9C 109.5
H9B C9 H9C 109.5
C15 C10 C11 121.2(2)
C15 C10 N2 120.9(2)
C11 C10 N2 117.8(2)
C12 C11 C10 118.0(3)
C12 C11 C19 118.3(3)
C10 C11 C19 123.7(2)
C13 C12 C11 121.6(3)
C13 C12 H12 119.2
C11 C12 H12 119.2
C14 C13 C12 119.2(3)
C14 C13 H13 120.4
C12 C13 H13 120.4
C13 C14 C15 122.1(3)
C13 C14 H14 119.0
C15 C14 H14 119.0
C10 C15 C14 117.9(3)
C10 C15 C16 123.0(2)
C14 C15 C16 119.1(2)
C15 C16 C17 111.7(2)
C15 C16 C18 112.3(3)
C17 C16 C18 110.0(2)
C15 C16 H16 107.5
C17 C16 H16 107.5
C18 C16 H16 107.5
C16 C17 H17A 109.5
C16 C17 H17B 109.5
H17A C17 H17B 109.5
C16 C17 H17C 109.5
H17A C17 H17C 109.5
H17B C17 H17C 109.5
C16 C18 H18A 109.5
C16 C18 H18B 109.5
H18A C18 H18B 109.5
C16 C18 H18C 109.5
H18A C18 H18C 109.5
H18B C18 H18C 109.5
C11 C19 C20 111.9(2)
C11 C19 C21 111.8(3)
C20 C19 C21 109.5(3)
C11 C19 H19 107.8
C20 C19 H19 107.8
C21 C19 H19 107.8
C19 C20 H20A 109.5
C19 C20 H20B 109.5
H20A C20 H20B 109.5
C19 C20 H20C 109.5
H20A C20 H20C 109.5
H20B C20 H20C 109.5
C19 C21 H21A 109.5
C19 C21 H21B 109.5
H21A C21 H21B 109.5
C19 C21 H21C 109.5
H21A C21 H21C 109.5
H21B C21 H21C 109.5
C27 C22 C23 122.1(3)
C27 C22 N1 118.5(3)
C23 C22 N1 119.4(2)
C24 C23 C22 117.1(3)
C24 C23 C31 119.8(3)
C22 C23 C31 123.0(2)
C25 C24 C23 121.6(3)
C25 C24 H24 119.2
C23 C24 H24 119.2
C24 C25 C26 120.1(3)
C24 C25 H25 119.9
C26 C25 H25 119.9
C25 C26 C27 121.4(3)
C25 C26 H26 119.3
C27 C26 H26 119.3
C26 C27 C22 117.4(3)
C26 C27 C28 120.0(3)
C22 C27 C28 122.6(2)
C27 C28 C30 112.1(3)
C27 C28 C29 113.0(3)
C30 C28 C29 110.1(3)
C27 C28 H28 107.1
C30 C28 H28 107.1
C29 C28 H28 107.1
C28 C29 H29A 109.5
C28 C29 H29B 109.5
H29A C29 H29B 109.5
C28 C29 H29C 109.5
H29A C29 H29C 109.5
H29B C29 H29C 109.5
C28 C30 H30A 109.5
C28 C30 H30B 109.5
H30A C30 H30B 109.5
C28 C30 H30C 109.5
H30A C30 H30C 109.5
H30B C30 H30C 109.5
C33 C31 C23 113.3(3)
C33 C31 C32 108.8(3)
C23 C31 C32 114.3(3)
C33 C31 H31 106.6
C23 C31 H31 106.6
C32 C31 H31 106.6
C31 C32 H32A 109.5
C31 C32 H32B 109.5
H32A C32 H32B 109.5
C31 C32 H32C 109.5
H32A C32 H32C 109.5
H32B C32 H32C 109.5
C31 C33 H33A 109.5
C31 C33 H33B 109.5
H33A C33 H33B 109.5
C31 C33 H33C 109.5
H33A C33 H33C 109.5
H33B C33 H33C 109.5
O1 C34 Nb1 171.9(2)
C36 C35 C43 135.3(3)
C36 C35 Nb1 71.10(18)
C43 C35 Nb1 153.61(19)
C35 C36 C37 135.3(3)
C35 C36 Nb1 73.66(17)
C37 C36 Nb1 151.1(2)
C38 C37 C42 118.3(3)
C38 C37 C36 120.3(3)
C42 C37 C36 121.3(3)
C39 C38 C37 120.9(3)
C39 C38 H38 119.6
C37 C38 H38 119.6
C40 C39 C38 120.0(3)
C40 C39 H39 120.0
C38 C39 H39 120.0
C39 C40 C41 120.4(3)
C39 C40 H40 119.8
C41 C40 H40 119.8
C40 C41 C42 120.1(3)
C40 C41 H41 120.0
C42 C41 H41 120.0
C41 C42 C37 120.4(3)
C41 C42 H42 119.8
C37 C42 H42 119.8
C44 C43 C48 117.5(3)
C44 C43 C35 121.8(3)
C48 C43 C35 120.6(3)
C45 C44 C43 121.1(3)
C45 C44 H44 119.4
C43 C44 H44 119.4
C46 C45 C44 120.7(3)
C46 C45 H45 119.6
C44 C45 H45 119.6
C45 C46 C47 119.4(3)
C45 C46 H46 120.3
C47 C46 H46 120.3
C46 C47 C48 120.5(3)
C46 C47 H47 119.7
C48 C47 H47 119.7
C47 C48 C43 120.7(3)
C47 C48 H48 119.6
C43 C48 H48 119.6
C4 N1 C22 116.4(2)
C4 N1 Nb1 123.25(16)
C22 N1 Nb1 119.86(16)
C2 N2 C10 115.9(2)
C2 N2 Nb1 123.69(17)
C10 N2 Nb1 120.36(15)
C6 N3 Nb1 169.55(19)
N3 Nb1 C36 113.19(10)
N3 Nb1 C34 82.50(10)
C36 Nb1 C34 108.36(11)
N3 Nb1 C35 102.61(10)
C36 Nb1 C35 35.24(10)
C34 Nb1 C35 73.70(11)
N3 Nb1 N1 138.17(9)
C36 Nb1 N1 108.63(9)
C34 Nb1 N1 83.60(9)
C35 Nb1 N1 110.91(9)
N3 Nb1 N2 95.02(9)
C36 Nb1 N2 93.42(10)
C34 Nb1 N2 157.29(10)
C35 Nb1 N2 128.55(9)
N1 Nb1 N2 83.39(8)

loop_
_geom_bond_atom_site_label_1
_geom_bond_atom_site_label_2
_geom_bond_distance
C1 C2 1.519(4)
C1 H1A 0.9800
C1 H1B 0.9800
C1 H1C 0.9800
C2 N2 1.327(3)
C2 C3 1.398(3)
C3 C4 1.398(3)
C3 H3 0.9500
C4 N1 1.339(3)
C4 C5 1.528(3)
C5 H5A 0.9800
C5 H5B 0.9800
C5 H5C 0.9800
C6 N3 1.456(3)
C6 C7 1.527(4)
C6 C9 1.532(4)
C6 C8 1.532(4)
C7 H7A 0.9800
C7 H7B 0.9800
C7 H7C 0.9800
C8 H8A 0.9800
C8 H8B 0.9800
C8 H8C 0.9800
C9 H9A 0.9800
C9 H9B 0.9800
C9 H9C 0.9800
C10 C15 1.399(4)
C10 C11 1.402(4)
C10 N2 1.463(3)
C11 C12 1.397(4)
C11 C19 1.523(4)
C12 C13 1.381(4)
C12 H12 0.9500
C13 C14 1.367(4)
C13 H13 0.9500
C14 C15 1.399(4)
C14 H14 0.9500
C15 C16 1.513(4)
C16 C17 1.530(4)
C16 C18 1.537(4)
C16 H16 1.0000
C17 H17A 0.9800
C17 H17B 0.9800
C17 H17C 0.9800
C18 H18A 0.9800
C18 H18B 0.9800
C18 H18C 0.9800
C19 C20 1.524(4)
C19 C21 1.527(4)
C19 H19 1.0000
C20 H20A 0.9800
C20 H20B 0.9800
C20 H20C 0.9800
C21 H21A 0.9800
C21 H21B 0.9800
C21 H21C 0.9800
C22 C27 1.399(4)
C22 C23 1.405(4)
C22 N1 1.460(3)
C23 C24 1.398(4)
C23 C31 1.519(4)
C24 C25 1.366(5)
C24 H24 0.9500
C25 C26 1.377(5)
C25 H25 0.9500
C26 C27 1.394(4)
C26 H26 0.9500
C27 C28 1.516(4)
C28 C30 1.524(4)
C28 C29 1.532(4)
C28 H28 1.0000
C29 H29A 0.9800
C29 H29B 0.9800
C29 H29C 0.9800
C30 H30A 0.9800
C30 H30B 0.9800
C30 H30C 0.9800
C31 C33 1.515(5)
C31 C32 1.525(5)
C31 H31 1.0000
C32 H32A 0.9800
C32 H32B 0.9800
C32 H32C 0.9800
C33 H33A 0.9800
C33 H33B 0.9800
C33 H33C 0.9800
C34 O1 1.135(3)
C34 Nb1 2.171(3)
C35 C36 1.308(4)
C35 C43 1.466(4)
C35 Nb1 2.175(3)
C36 C37 1.471(3)
C36 Nb1 2.144(3)
C37 C38 1.386(4)
C37 C42 1.397(4)
C38 C39 1.386(4)
C38 H38 0.9500
C39 C40 1.364(5)
C39 H39 0.9500
C40 C41 1.379(5)
C40 H40 0.9500
C41 C42 1.382(4)
C41 H41 0.9500
C42 H42 0.9500
C43 C44 1.389(4)
C43 C48 1.394(4)
C44 C45 1.387(4)
C44 H44 0.9500
C45 C46 1.361(5)
C45 H45 0.9500
C46 C47 1.379(5)
C46 H46 0.9500
C47 C48 1.387(5)
C47 H47 0.9500
C48 H48 0.9500
N1 Nb1 2.227(2)
N2 Nb1 2.231(2)
N3 Nb1 1.794(2)
